data_4122797
loop_
_publ_author_name
'Giuliano, Michael W.'
'Maynard, Stacy J.'
'Almeida, Aaron M.'
'Guo, Li'
'Guzei, Ilia A.'
'Spencer, Lara C.'
'Gellman, Samuel H.'

_publ_section_title
;
 A \g-Amino Acid That Favors 12/10-Helical Secondary Structure in
 \a/\g-Peptides.
;
_journal_issue 42
_journal_name_full 'Journal of the American Chemical Society'
_journal_page_first 15046
_journal_page_last 15053
_journal_paper_doi 10.1021/ja5076585
_journal_volume 136
_journal_year 2014
_chemical_absolute_configuration syn
_chemical_formula_moiety 'C38 H60 N4 O7'
_chemical_formula_sum 'C38 H60 N4 O7'
_chemical_formula_weight 684.90
_chemical_name_systematic
; 
 ? 
;
_space_group_IT_number 19
_symmetry_cell_setting orthorhombic
_symmetry_Int_Tables_number 19
_symmetry_space_group_name_Hall 'P 2ac 2ab'
_symmetry_space_group_name_H-M 'P 21 21 21'
_atom_sites_solution_hydrogens geom
_atom_sites_solution_primary direct
_atom_sites_solution_secondary difmap
_cell_angle_alpha 90.00
_cell_angle_beta 90.00
_cell_angle_gamma 90.00
_cell_formula_units_Z 4
_cell_length_a 13.8249(11)
_cell_length_b 16.1166(11)
_cell_length_c 17.3628(17)
_cell_measurement_reflns_used 9746
_cell_measurement_temperature 100(2)
_cell_measurement_theta_max 71.7370
_cell_measurement_theta_min 4.2132
_cell_volume 3868.6(6)
_computing_cell_refinement 'SAINT Ver. 7.24A (Bruker-AXS, 2007)'
_computing_data_collection 'APEX2 Ver. 2.1-4 (Bruker-AXS, 2007)'
_computing_data_reduction 'SAINT Ver. 7.24A'
_computing_molecular_graphics SHELXTL
_computing_publication_material SHELXTL
_computing_structure_refinement SHELXTL
_computing_structure_solution 'SHELXTL (Sheldrick, 2008)'
_diffrn_ambient_temperature 100(2)
_diffrn_measured_fraction_theta_full 0.999
_diffrn_measured_fraction_theta_max 0.994
_diffrn_measurement_device_type 'Bruker SMART APEX2 area detector'
_diffrn_measurement_method '0.50\% \w and 0.5 \% \f scans'
_diffrn_radiation_monochromator graphite
_diffrn_radiation_source 'fine-focus sealed tube'
_diffrn_radiation_type 'Cu K\a'
_diffrn_radiation_wavelength 1.54178
_diffrn_reflns_av_R_equivalents 0.0253
_diffrn_reflns_av_sigmaI/netI 0.0129
_diffrn_reflns_limit_h_max 16
_diffrn_reflns_limit_h_min -17
_diffrn_reflns_limit_k_max 19
_diffrn_reflns_limit_k_min -19
_diffrn_reflns_limit_l_max 19
_diffrn_reflns_limit_l_min -21
_diffrn_reflns_number 55006
_diffrn_reflns_theta_full 67.00
_diffrn_reflns_theta_max 72.35
_diffrn_reflns_theta_min 3.74
_exptl_absorpt_coefficient_mu 0.649
_exptl_absorpt_correction_T_max 0.8604
_exptl_absorpt_correction_T_min 0.7228
_exptl_absorpt_correction_type analytical
_exptl_absorpt_process_details
;
SADABS  (Bruker-AXS, 2007)
;
_exptl_crystal_colour colourless
_exptl_crystal_density_diffrn 1.176
_exptl_crystal_density_method 'not measured'
_exptl_crystal_description block
_exptl_crystal_F_000 1488
_exptl_crystal_size_max 0.54
_exptl_crystal_size_mid 0.28
_exptl_crystal_size_min 0.24
_refine_diff_density_max 0.205
_refine_diff_density_min -0.158
_refine_diff_density_rms 0.031
_refine_ls_abs_structure_details 'Flack H D (1983), Acta Cryst. A39, 876-881'
_refine_ls_abs_structure_Flack 0.00(9)
_refine_ls_extinction_method none
_refine_ls_goodness_of_fit_ref 1.046
_refine_ls_hydrogen_treatment mixed
_refine_ls_matrix_type full
_refine_ls_number_parameters 466
_refine_ls_number_reflns 7509
_refine_ls_number_restraints 0
_refine_ls_restrained_S_all 1.046
_refine_ls_R_factor_all 0.0285
_refine_ls_R_factor_gt 0.0282
_refine_ls_shift/su_max 0.001
_refine_ls_shift/su_mean 0.000
_refine_ls_structure_factor_coef Fsqd
_refine_ls_weighting_details 'calc w=1/[\s^2^(Fo^2^)+(0.0469P)^2^+0.5743P] where P=(Fo^2^+2Fc^2^)/3'
_refine_ls_weighting_scheme calc
_refine_ls_wR_factor_gt 0.0732
_refine_ls_wR_factor_ref 0.0735
_reflns_number_gt 7428
_reflns_number_total 7509
_reflns_threshold_expression I>2\s(I)
_cod_data_source_file ja5076585_si_004.cif
_cod_data_source_block gellman147
_cod_depositor_comments
;
The following automatic conversions were performed:

'_symmetry_cell_setting' value 'Orthorhombic' changed to
'orthorhombic' according to
/usr/data/users/saulius/automatic-downloads/rss-feeds/ACS/lib/dictionaries/cif_core.dic
dictionary named 'cif_core.dic' version 2.4.2 from 2011-04-26.

Automatic conversion script
Id: cif_fix_values 2827 2014-09-09 07:05:25Z andrius 

 Adding full bibliography for 4122796--4122797.cif.
;
_cod_original_sg_symbol_Hall 'P 2ac 2ab   '
_cod_original_sg_symbol_H-M 'P 21 21 21  '
_cod_database_code 4122797

loop_
_symmetry_equiv_pos_as_xyz
'x, y, z'
'-x+1/2, -y, z+1/2'
'-x, y+1/2, -z+1/2'
'x+1/2, -y+1/2, -z'

loop_
_atom_site_label
_atom_site_type_symbol
_atom_site_fract_x
_atom_site_fract_y
_atom_site_fract_z
_atom_site_U_iso_or_equiv
_atom_site_adp_type
_atom_site_occupancy
_atom_site_symmetry_multiplicity
_atom_site_calc_flag
_atom_site_refinement_flags
O1 O 0.19557(6) 0.20246(5) 0.27257(4) 0.02162(17) Uani 1 1 d .
O2 O 0.24517(6) 0.30252(5) 0.35649(5) 0.02393(18) Uani 1 1 d .
O3 O 0.33438(6) 0.42525(5) 0.19649(5) 0.02381(17) Uani 1 1 d .
O4 O 0.41048(7) 0.52042(6) 0.49982(5) 0.0312(2) Uani 1 1 d .
O5 O 0.16849(6) 0.54379(5) 0.41531(4) 0.02331(17) Uani 1 1 d .
O6 O -0.05333(6) 0.77130(6) 0.38336(5) 0.02787(19) Uani 1 1 d .
O7 O 0.09695(6) 0.75695(6) 0.33523(5) 0.02826(19) Uani 1 1 d .
N1 N 0.16768(7) 0.33431(6) 0.24517(5) 0.01906(19) Uani 1 1 d .
H1 H 0.1439(11) 0.3159(9) 0.2029(9) 0.023(3) Uiso 1 1 d .
N2 N 0.31101(7) 0.50585(6) 0.30165(5) 0.01688(18) Uani 1 1 d .
H2 H 0.2722(10) 0.5178(8) 0.3385(8) 0.013(3) Uiso 1 1 d .
N3 N 0.29669(7) 0.42457(6) 0.47075(5) 0.01889(19) Uani 1 1 d .
H3 H 0.2754(9) 0.3909(8) 0.4360(8) 0.012(3) Uiso 1 1 d .
N4 N 0.14162(7) 0.59010(6) 0.53635(5) 0.01854(19) Uani 1 1 d .
H4 H 0.1524(11) 0.5834(9) 0.5837(9) 0.024(4) Uiso 1 1 d .
C1 C 0.34014(10) 0.14045(8) 0.33120(8) 0.0313(3) Uani 1 1 d .
H1A H 0.3711 0.1454 0.2806 0.047 Uiso 1 1 calc R
H1B H 0.3641 0.0906 0.3573 0.047 Uiso 1 1 calc R
H1C H 0.3555 0.1895 0.3623 0.047 Uiso 1 1 calc R
C2 C 0.20496(11) 0.05802(7) 0.27300(8) 0.0317(3) Uani 1 1 d .
H2A H 0.1352 0.0576 0.2631 0.048 Uiso 1 1 calc R
H2B H 0.2231 0.0076 0.3011 0.048 Uiso 1 1 calc R
H2C H 0.2399 0.0599 0.2239 0.048 Uiso 1 1 calc R
C3 C 0.17655(11) 0.13262(8) 0.39714(7) 0.0322(3) Uani 1 1 d .
H3A H 0.1944 0.1815 0.4276 0.048 Uiso 1 1 calc R
H3B H 0.1934 0.0822 0.4256 0.048 Uiso 1 1 calc R
H3C H 0.1068 0.1333 0.3872 0.048 Uiso 1 1 calc R
C4 C 0.23099(9) 0.13401(7) 0.32096(7) 0.0237(2) Uani 1 1 d .
C5 C 0.20639(8) 0.28158(7) 0.29643(6) 0.0187(2) Uani 1 1 d .
C6 C 0.17633(8) 0.42344(7) 0.25626(6) 0.0183(2) Uani 1 1 d .
H6 H 0.1515 0.4384 0.3085 0.022 Uiso 1 1 calc R
C7 C 0.11636(8) 0.46817(7) 0.19510(7) 0.0245(2) Uani 1 1 d .
H7A H 0.1339 0.4473 0.1440 0.037 Uiso 1 1 calc R
H7B H 0.1292 0.5279 0.1977 0.037 Uiso 1 1 calc R
H7C H 0.0475 0.4580 0.2044 0.037 Uiso 1 1 calc R
C8 C 0.28252(8) 0.45092(6) 0.24911(6) 0.0168(2) Uani 1 1 d .
C9 C 0.40778(8) 0.54290(7) 0.30136(6) 0.0188(2) Uani 1 1 d .
H9 H 0.4277 0.5491 0.2463 0.023 Uiso 1 1 calc R
C10 C 0.40268(9) 0.63039(7) 0.33596(7) 0.0258(2) Uani 1 1 d .
H10A H 0.3836 0.6260 0.3908 0.031 Uiso 1 1 calc R
H10B H 0.4679 0.6556 0.3341 0.031 Uiso 1 1 calc R
C11 C 0.33181(10) 0.68754(8) 0.29477(9) 0.0345(3) Uani 1 1 d .
H11A H 0.3463 0.6881 0.2395 0.052 Uiso 1 1 calc R
H11B H 0.3379 0.7439 0.3155 0.052 Uiso 1 1 calc R
H11C H 0.2657 0.6675 0.3028 0.052 Uiso 1 1 calc R
C12 C 0.48621(8) 0.48846(7) 0.34189(6) 0.0195(2) Uani 1 1 d .
H12 H 0.5280 0.5269 0.3724 0.023 Uiso 1 1 calc R
C13 C 0.55181(8) 0.44565(7) 0.28281(7) 0.0231(2) Uani 1 1 d .
H13A H 0.5127 0.4066 0.2518 0.028 Uiso 1 1 calc R
H13B H 0.5788 0.4879 0.2475 0.028 Uiso 1 1 calc R
C14 C 0.63473(9) 0.39840(8) 0.32072(8) 0.0276(3) Uani 1 1 d .
H14A H 0.6780 0.4381 0.3473 0.033 Uiso 1 1 calc R
H14B H 0.6729 0.3694 0.2807 0.033 Uiso 1 1 calc R
C15 C 0.59658(9) 0.33512(8) 0.37877(8) 0.0291(3) Uani 1 1 d .
H15A H 0.5600 0.2914 0.3513 0.035 Uiso 1 1 calc R
H15B H 0.6516 0.3085 0.4056 0.035 Uiso 1 1 calc R
C16 C 0.53099(9) 0.37704(8) 0.43760(7) 0.0256(2) Uani 1 1 d .
H16A H 0.5694 0.4169 0.4683 0.031 Uiso 1 1 calc R
H16B H 0.5047 0.3347 0.4732 0.031 Uiso 1 1 calc R
C17 C 0.44660(8) 0.42315(7) 0.39832(6) 0.0194(2) Uani 1 1 d .
H17 H 0.4071 0.3821 0.3688 0.023 Uiso 1 1 calc R
C18 C 0.38345(8) 0.46166(7) 0.46057(6) 0.0201(2) Uani 1 1 d .
C19 C 0.22416(8) 0.45908(7) 0.52173(6) 0.0207(2) Uani 1 1 d .
H19 H 0.2555 0.4750 0.5715 0.025 Uiso 1 1 calc R
C20 C 0.14589(10) 0.39409(8) 0.53755(8) 0.0327(3) Uani 1 1 d .
H20A H 0.1144 0.3786 0.4890 0.049 Uiso 1 1 calc R
H20B H 0.0977 0.4172 0.5729 0.049 Uiso 1 1 calc R
H20C H 0.1755 0.3448 0.5608 0.049 Uiso 1 1 calc R
C21 C 0.17697(8) 0.53624(7) 0.48577(6) 0.0180(2) Uani 1 1 d .
C22 C 0.07959(8) 0.65968(7) 0.51364(6) 0.0185(2) Uani 1 1 d .
H22 H 0.0494 0.6449 0.4631 0.022 Uiso 1 1 calc R
C23 C -0.00248(8) 0.66839(7) 0.57249(7) 0.0215(2) Uani 1 1 d .
H23A H 0.0253 0.6824 0.6234 0.026 Uiso 1 1 calc R
H23B H -0.0455 0.7145 0.5568 0.026 Uiso 1 1 calc R
C24 C -0.06177(9) 0.58882(7) 0.57942(8) 0.0266(2) Uani 1 1 d .
H24A H -0.0840 0.5717 0.5282 0.040 Uiso 1 1 calc R
H24B H -0.1178 0.5988 0.6128 0.040 Uiso 1 1 calc R
H24C H -0.0216 0.5449 0.6017 0.040 Uiso 1 1 calc R
C25 C 0.14090(8) 0.73804(7) 0.50065(6) 0.0183(2) Uani 1 1 d .
H25 H 0.1940 0.7224 0.4643 0.022 Uiso 1 1 calc R
C26 C 0.18940(9) 0.77008(7) 0.57434(7) 0.0230(2) Uani 1 1 d .
H26A H 0.1392 0.7882 0.6114 0.028 Uiso 1 1 calc R
H26B H 0.2270 0.7247 0.5985 0.028 Uiso 1 1 calc R
C27 C 0.25665(9) 0.84276(8) 0.55612(7) 0.0242(2) Uani 1 1 d .
H27A H 0.2860 0.8636 0.6044 0.029 Uiso 1 1 calc R
H27B H 0.3095 0.8235 0.5221 0.029 Uiso 1 1 calc R
C28 C 0.20162(9) 0.91268(7) 0.51686(7) 0.0257(2) Uani 1 1 d .
H28A H 0.2473 0.9576 0.5033 0.031 Uiso 1 1 calc R
H28B H 0.1533 0.9357 0.5531 0.031 Uiso 1 1 calc R
C29 C 0.15004(9) 0.88293(7) 0.44395(7) 0.0239(2) Uani 1 1 d .
H29A H 0.1986 0.8661 0.4051 0.029 Uiso 1 1 calc R
H29B H 0.1114 0.9290 0.4221 0.029 Uiso 1 1 calc R
C30 C 0.08324(8) 0.80907(7) 0.46196(6) 0.0201(2) Uani 1 1 d .
H30 H 0.0326 0.8283 0.4990 0.024 Uiso 1 1 calc R
C31 C 0.03287(8) 0.77776(7) 0.39021(7) 0.0207(2) Uani 1 1 d .
C32 C 0.06128(9) 0.71770(8) 0.26563(7) 0.0273(2) Uani 1 1 d .
H32A H -0.0099 0.7116 0.2689 0.033 Uiso 1 1 calc R
H32B H 0.0898 0.6616 0.2608 0.033 Uiso 1 1 calc R
C33 C 0.08686(8) 0.76822(8) 0.19580(7) 0.0245(2) Uani 1 1 d .
C34 C 0.08395(11) 0.85434(8) 0.19727(8) 0.0335(3) Uani 1 1 d .
H34 H 0.0701 0.8821 0.2442 0.040 Uiso 1 1 calc R
C35 C 0.10098(12) 0.90035(9) 0.13120(9) 0.0389(3) Uani 1 1 d .
H35 H 0.0977 0.9592 0.1330 0.047 Uiso 1 1 calc R
C36 C 0.12279(10) 0.86088(9) 0.06269(8) 0.0335(3) Uani 1 1 d .
H36 H 0.1338 0.8924 0.0173 0.040 Uiso 1 1 calc R
C37 C 0.12850(11) 0.77533(9) 0.06066(7) 0.0335(3) Uani 1 1 d .
H37 H 0.1449 0.7480 0.0140 0.040 Uiso 1 1 calc R
C38 C 0.11033(10) 0.72916(8) 0.12660(7) 0.0306(3) Uani 1 1 d .
H38 H 0.1139 0.6703 0.1246 0.037 Uiso 1 1 calc R

loop_
_atom_site_aniso_label
_atom_site_aniso_U_11
_atom_site_aniso_U_22
_atom_site_aniso_U_33
_atom_site_aniso_U_23
_atom_site_aniso_U_13
_atom_site_aniso_U_12
O1 0.0303(4) 0.0157(4) 0.0189(4) -0.0007(3) -0.0039(3) -0.0008(3)
O2 0.0332(4) 0.0192(4) 0.0195(4) -0.0019(3) -0.0068(3) -0.0010(3)
O3 0.0229(4) 0.0311(4) 0.0175(4) -0.0062(3) 0.0002(3) -0.0011(3)
O4 0.0412(5) 0.0290(5) 0.0233(4) -0.0085(4) 0.0037(4) -0.0118(4)
O5 0.0288(4) 0.0262(4) 0.0149(4) -0.0005(3) 0.0001(3) 0.0055(3)
O6 0.0227(4) 0.0380(5) 0.0229(4) 0.0046(4) -0.0035(3) 0.0021(4)
O7 0.0231(4) 0.0390(5) 0.0228(4) -0.0050(4) -0.0024(3) 0.0012(4)
N1 0.0233(5) 0.0167(4) 0.0172(4) -0.0027(3) -0.0050(4) -0.0021(4)
N2 0.0196(4) 0.0172(4) 0.0138(4) -0.0004(3) 0.0010(4) -0.0004(4)
N3 0.0237(5) 0.0157(4) 0.0173(4) -0.0026(4) -0.0011(4) 0.0013(4)
N4 0.0249(5) 0.0185(4) 0.0122(4) 0.0011(3) -0.0014(4) 0.0038(4)
C1 0.0347(7) 0.0269(6) 0.0321(7) -0.0006(5) -0.0026(5) 0.0079(5)
C2 0.0474(8) 0.0179(6) 0.0299(6) -0.0017(5) -0.0017(6) -0.0004(5)
C3 0.0465(8) 0.0261(6) 0.0239(6) 0.0035(5) 0.0056(6) -0.0002(6)
C4 0.0329(6) 0.0167(5) 0.0214(6) 0.0009(4) -0.0009(5) 0.0018(5)
C5 0.0192(5) 0.0186(5) 0.0183(5) -0.0015(4) 0.0017(4) -0.0015(4)
C6 0.0202(5) 0.0167(5) 0.0180(5) -0.0007(4) -0.0012(4) -0.0006(4)
C7 0.0218(5) 0.0229(5) 0.0288(6) 0.0042(5) -0.0042(5) -0.0018(4)
C8 0.0200(5) 0.0170(5) 0.0134(5) 0.0023(4) -0.0016(4) 0.0014(4)
C9 0.0206(5) 0.0178(5) 0.0180(5) 0.0018(4) -0.0012(4) -0.0024(4)
C10 0.0273(6) 0.0180(5) 0.0321(6) -0.0012(5) -0.0052(5) -0.0027(5)
C11 0.0358(7) 0.0199(6) 0.0478(8) 0.0016(5) -0.0092(6) -0.0003(5)
C12 0.0197(5) 0.0191(5) 0.0199(5) -0.0002(4) -0.0024(4) -0.0030(4)
C13 0.0219(5) 0.0242(5) 0.0232(6) 0.0012(4) 0.0022(4) -0.0017(5)
C14 0.0203(5) 0.0268(6) 0.0358(7) -0.0001(5) 0.0037(5) 0.0010(5)
C15 0.0239(6) 0.0234(6) 0.0400(7) 0.0033(5) -0.0012(5) 0.0045(5)
C16 0.0259(6) 0.0238(5) 0.0270(6) 0.0042(5) -0.0045(5) 0.0005(5)
C17 0.0213(5) 0.0181(5) 0.0188(5) -0.0006(4) -0.0028(4) -0.0007(4)
C18 0.0271(6) 0.0174(5) 0.0157(5) 0.0015(4) -0.0022(4) -0.0001(4)
C19 0.0267(6) 0.0186(5) 0.0167(5) 0.0000(4) 0.0019(4) 0.0035(4)
C20 0.0380(7) 0.0214(6) 0.0387(7) 0.0040(5) 0.0146(6) 0.0021(5)
C21 0.0188(5) 0.0180(5) 0.0173(5) -0.0006(4) 0.0004(4) -0.0021(4)
C22 0.0237(5) 0.0175(5) 0.0143(5) -0.0005(4) -0.0017(4) 0.0029(4)
C23 0.0220(5) 0.0215(5) 0.0210(5) 0.0010(4) 0.0011(4) 0.0028(4)
C24 0.0239(6) 0.0251(6) 0.0308(6) 0.0037(5) 0.0004(5) -0.0003(5)
C25 0.0190(5) 0.0197(5) 0.0162(5) 0.0016(4) -0.0005(4) 0.0021(4)
C26 0.0256(6) 0.0248(5) 0.0186(5) -0.0001(4) -0.0028(4) 0.0007(5)
C27 0.0225(5) 0.0276(6) 0.0226(6) -0.0039(5) -0.0027(5) -0.0021(5)
C28 0.0251(6) 0.0210(5) 0.0310(6) -0.0044(5) 0.0037(5) -0.0006(5)
C29 0.0246(6) 0.0198(5) 0.0274(6) 0.0045(4) -0.0002(5) 0.0026(4)
C30 0.0205(5) 0.0196(5) 0.0202(5) 0.0015(4) 0.0005(4) 0.0034(4)
C31 0.0241(6) 0.0166(5) 0.0213(5) 0.0071(4) -0.0015(4) 0.0025(4)
C32 0.0268(6) 0.0296(6) 0.0256(6) -0.0056(5) -0.0016(5) 0.0026(5)
C33 0.0184(5) 0.0289(6) 0.0262(6) -0.0044(5) -0.0024(4) 0.0030(5)
C34 0.0399(7) 0.0303(7) 0.0302(7) -0.0090(5) 0.0059(6) 0.0052(5)
C35 0.0488(8) 0.0268(6) 0.0409(8) -0.0047(6) 0.0044(7) 0.0014(6)
C36 0.0360(7) 0.0355(7) 0.0289(6) 0.0011(5) -0.0005(6) -0.0043(6)
C37 0.0404(7) 0.0358(7) 0.0241(6) -0.0091(5) -0.0002(5) -0.0007(6)
C38 0.0369(7) 0.0262(6) 0.0287(6) -0.0068(5) -0.0017(5) 0.0017(5)

loop_
_atom_type_symbol
_atom_type_description
_atom_type_scat_dispersion_real
_atom_type_scat_dispersion_imag
_atom_type_scat_source
C C 0.0181 0.0091 'International Tables Vol C Tables 4.2.6.8 and 6.1.1.4'
H H 0.0000 0.0000 'International Tables Vol C Tables 4.2.6.8 and 6.1.1.4'
N N 0.0311 0.0180 'International Tables Vol C Tables 4.2.6.8 and 6.1.1.4'
O O 0.0492 0.0322 'International Tables Vol C Tables 4.2.6.8 and 6.1.1.4'

loop_
_geom_angle_atom_site_label_1
_geom_angle_atom_site_label_2
_geom_angle_atom_site_label_3
_geom_angle
_geom_angle_publ_flag
C5 O1 C4 119.78(8) yes
C31 O7 C32 118.44(9) yes
C5 N1 C6 120.33(9) yes
C5 N1 H1 120.2(10) ?
C6 N1 H1 119.1(10) ?
C8 N2 C9 122.62(9) yes
C8 N2 H2 118.4(9) ?
C9 N2 H2 118.9(9) ?
C18 N3 C19 121.63(9) yes
C18 N3 H3 119.3(9) ?
C19 N3 H3 115.6(9) ?
C21 N4 C22 122.51(9) yes
C21 N4 H4 119.8(10) ?
C22 N4 H4 117.6(10) ?
C4 C1 H1A 109.5 ?
C4 C1 H1B 109.5 ?
H1A C1 H1B 109.5 ?
C4 C1 H1C 109.5 ?
H1A C1 H1C 109.5 ?
H1B C1 H1C 109.5 ?
C4 C2 H2A 109.5 ?
C4 C2 H2B 109.5 ?
H2A C2 H2B 109.5 ?
C4 C2 H2C 109.5 ?
H2A C2 H2C 109.5 ?
H2B C2 H2C 109.5 ?
C4 C3 H3A 109.5 ?
C4 C3 H3B 109.5 ?
H3A C3 H3B 109.5 ?
C4 C3 H3C 109.5 ?
H3A C3 H3C 109.5 ?
H3B C3 H3C 109.5 ?
O1 C4 C3 110.05(10) ?
O1 C4 C1 110.21(10) ?
C3 C4 C1 112.93(11) ?
O1 C4 C2 102.24(9) ?
C3 C4 C2 110.26(11) ?
C1 C4 C2 110.64(11) ?
O2 C5 N1 124.54(10) ?
O2 C5 O1 124.93(10) ?
N1 C5 O1 110.53(9) ?
N1 C6 C7 109.23(9) ?
N1 C6 C8 110.62(9) ?
C7 C6 C8 109.01(9) ?
N1 C6 H6 109.3 ?
C7 C6 H6 109.3 ?
C8 C6 H6 109.3 ?
C6 C7 H7A 109.5 ?
C6 C7 H7B 109.5 ?
H7A C7 H7B 109.5 ?
C6 C7 H7C 109.5 ?
H7A C7 H7C 109.5 ?
H7B C7 H7C 109.5 ?
O3 C8 N2 123.99(10) ?
O3 C8 C6 121.21(10) ?
N2 C8 C6 114.75(9) ?
N2 C9 C10 109.35(9) ?
N2 C9 C12 113.79(9) ?
C10 C9 C12 111.83(9) ?
N2 C9 H9 107.2 ?
C10 C9 H9 107.2 ?
C12 C9 H9 107.2 ?
C11 C10 C9 113.68(10) ?
C11 C10 H10A 108.8 ?
C9 C10 H10A 108.8 ?
C11 C10 H10B 108.8 ?
C9 C10 H10B 108.8 ?
H10A C10 H10B 107.7 ?
C10 C11 H11A 109.5 ?
C10 C11 H11B 109.5 ?
H11A C11 H11B 109.5 ?
C10 C11 H11C 109.5 ?
H11A C11 H11C 109.5 ?
H11B C11 H11C 109.5 ?
C13 C12 C17 109.19(9) ?
C13 C12 C9 111.22(9) ?
C17 C12 C9 115.09(9) ?
C13 C12 H12 107.0 ?
C17 C12 H12 107.0 ?
C9 C12 H12 107.0 ?
C14 C13 C12 112.36(10) ?
C14 C13 H13A 109.1 ?
C12 C13 H13A 109.1 ?
C14 C13 H13B 109.1 ?
C12 C13 H13B 109.1 ?
H13A C13 H13B 107.9 ?
C13 C14 C15 111.01(10) ?
C13 C14 H14A 109.4 ?
C15 C14 H14A 109.4 ?
C13 C14 H14B 109.4 ?
C15 C14 H14B 109.4 ?
H14A C14 H14B 108.0 ?
C16 C15 C14 110.59(10) ?
C16 C15 H15A 109.5 ?
C14 C15 H15A 109.5 ?
C16 C15 H15B 109.5 ?
C14 C15 H15B 109.5 ?
H15A C15 H15B 108.1 ?
C15 C16 C17 111.56(10) ?
C15 C16 H16A 109.3 ?
C17 C16 H16A 109.3 ?
C15 C16 H16B 109.3 ?
C17 C16 H16B 109.3 ?
H16A C16 H16B 108.0 ?
C18 C17 C12 112.18(9) ?
C18 C17 C16 108.45(9) ?
C12 C17 C16 109.99(9) ?
C18 C17 H17 108.7 ?
C12 C17 H17 108.7 ?
C16 C17 H17 108.7 ?
O4 C18 N3 122.66(11) ?
O4 C18 C17 122.37(11) ?
N3 C18 C17 114.94(9) ?
N3 C19 C20 109.66(9) ?
N3 C19 C21 110.88(9) ?
C20 C19 C21 109.05(10) ?
N3 C19 H19 109.1 ?
C20 C19 H19 109.1 ?
C21 C19 H19 109.1 ?
C19 C20 H20A 109.5 ?
C19 C20 H20B 109.5 ?
H20A C20 H20B 109.5 ?
C19 C20 H20C 109.5 ?
H20A C20 H20C 109.5 ?
H20B C20 H20C 109.5 ?
O5 C21 N4 123.77(10) ?
O5 C21 C19 121.49(10) ?
N4 C21 C19 114.61(9) ?
N4 C22 C23 108.88(9) ?
N4 C22 C25 110.20(9) ?
C23 C22 C25 115.50(9) ?
N4 C22 H22 107.3 ?
C23 C22 H22 107.3 ?
C25 C22 H22 107.3 ?
C24 C23 C22 111.90(10) ?
C24 C23 H23A 109.2 ?
C22 C23 H23A 109.2 ?
C24 C23 H23B 109.2 ?
C22 C23 H23B 109.2 ?
H23A C23 H23B 107.9 ?
C23 C24 H24A 109.5 ?
C23 C24 H24B 109.5 ?
H24A C24 H24B 109.5 ?
C23 C24 H24C 109.5 ?
H24A C24 H24C 109.5 ?
H24B C24 H24C 109.5 ?
C26 C25 C22 113.27(9) ?
C26 C25 C30 109.76(9) ?
C22 C25 C30 112.77(9) ?
C26 C25 H25 106.9 ?
C22 C25 H25 106.9 ?
C30 C25 H25 106.9 ?
C27 C26 C25 110.56(9) ?
C27 C26 H26A 109.5 ?
C25 C26 H26A 109.5 ?
C27 C26 H26B 109.5 ?
C25 C26 H26B 109.5 ?
H26A C26 H26B 108.1 ?
C28 C27 C26 110.87(10) ?
C28 C27 H27A 109.5 ?
C26 C27 H27A 109.5 ?
C28 C27 H27B 109.5 ?
C26 C27 H27B 109.5 ?
H27A C27 H27B 108.1 ?
C27 C28 C29 111.82(9) ?
C27 C28 H28A 109.3 ?
C29 C28 H28A 109.3 ?
C27 C28 H28B 109.3 ?
C29 C28 H28B 109.3 ?
H28A C28 H28B 107.9 ?
C28 C29 C30 110.73(10) ?
C28 C29 H29A 109.5 ?
C30 C29 H29A 109.5 ?
C28 C29 H29B 109.5 ?
C30 C29 H29B 109.5 ?
H29A C29 H29B 108.1 ?
C31 C30 C29 111.51(9) ?
C31 C30 C25 110.33(9) ?
C29 C30 C25 110.56(9) ?
C31 C30 H30 108.1 ?
C29 C30 H30 108.1 ?
C25 C30 H30 108.1 ?
O6 C31 O7 124.15(11) ?
O6 C31 C30 124.49(11) ?
O7 C31 C30 111.36(9) ?
O7 C32 C33 110.85(10) ?
O7 C32 H32A 109.5 ?
C33 C32 H32A 109.5 ?
O7 C32 H32B 109.5 ?
C33 C32 H32B 109.5 ?
H32A C32 H32B 108.1 ?
C34 C33 C38 118.28(12) ?
C34 C33 C32 121.33(11) ?
C38 C33 C32 120.34(11) ?
C35 C34 C33 120.96(12) ?
C35 C34 H34 119.5 ?
C33 C34 H34 119.5 ?
C36 C35 C34 120.21(13) ?
C36 C35 H35 119.9 ?
C34 C35 H35 119.9 ?
C37 C36 C35 119.59(13) ?
C37 C36 H36 120.2 ?
C35 C36 H36 120.2 ?
C36 C37 C38 120.23(12) ?
C36 C37 H37 119.9 ?
C38 C37 H37 119.9 ?
C37 C38 C33 120.70(12) ?
C37 C38 H38 119.6 ?
C33 C38 H38 119.7 ?

loop_
_geom_bond_atom_site_label_1
_geom_bond_atom_site_label_2
_geom_bond_distance
_geom_bond_publ_flag
O1 C5 1.3491(13) yes
O1 C4 1.4705(14) yes
O2 C5 1.2202(14) yes
O3 C8 1.2328(13) yes
O4 C18 1.2251(14) yes
O5 C21 1.2350(14) yes
O6 C31 1.2022(15) yes
O7 C31 1.3448(15) yes
O7 C32 1.4504(14) yes
N1 C5 1.3418(15) yes
N1 C6 1.4542(14) yes
N1 H1 0.857(16) ?
N2 C8 1.3308(14) yes
N2 C9 1.4651(14) yes
N2 H2 0.857(14) ?
N3 C18 1.3517(15) yes
N3 C19 1.4485(14) yes
N3 H3 0.864(14) ?
N4 C21 1.3280(14) yes
N4 C22 1.4658(14) yes
N4 H4 0.843(16) ?
C1 C4 1.5229(19) ?
C1 H1A 0.9800 ?
C1 H1B 0.9800 ?
C1 H1C 0.9800 ?
C2 C4 1.5241(16) ?
C2 H2A 0.9800 ?
C2 H2B 0.9800 ?
C2 H2C 0.9800 ?
C3 C4 1.5220(17) ?
C3 H3A 0.9800 ?
C3 H3B 0.9800 ?
C3 H3C 0.9800 ?
C6 C7 1.5280(15) ?
C6 C8 1.5384(15) ?
C6 H6 1.0000 ?
C7 H7A 0.9800 ?
C7 H7B 0.9800 ?
C7 H7C 0.9800 ?
C9 C10 1.5343(15) ?
C9 C12 1.5622(15) ?
C9 H9 1.0000 ?
C10 C11 1.5231(17) ?
C10 H10A 0.9900 ?
C10 H10B 0.9900 ?
C11 H11A 0.9800 ?
C11 H11B 0.9800 ?
C11 H11C 0.9800 ?
C12 C13 1.5332(15) ?
C12 C17 1.5388(15) ?
C12 H12 1.0000 ?
C13 C14 1.5255(17) ?
C13 H13A 0.9900 ?
C13 H13B 0.9900 ?
C14 C15 1.5278(18) ?
C14 H14A 0.9900 ?
C14 H14B 0.9900 ?
C15 C16 1.5238(18) ?
C15 H15A 0.9900 ?
C15 H15B 0.9900 ?
C16 C17 1.5423(16) ?
C16 H16A 0.9900 ?
C16 H16B 0.9900 ?
C17 C18 1.5216(15) ?
C17 H17 1.0000 ?
C19 C20 1.5308(17) ?
C19 C21 1.5369(15) ?
C19 H19 1.0000 ?
C20 H20A 0.9800 ?
C20 H20B 0.9800 ?
C20 H20C 0.9800 ?
C22 C23 1.5334(15) ?
C22 C25 1.5376(15) ?
C22 H22 1.0000 ?
C23 C24 1.5267(17) ?
C23 H23A 0.9900 ?
C23 H23B 0.9900 ?
C24 H24A 0.9800 ?
C24 H24B 0.9800 ?
C24 H24C 0.9800 ?
C25 C26 1.5340(15) ?
C25 C30 1.5483(14) ?
C25 H25 1.0000 ?
C26 C27 1.5285(17) ?
C26 H26A 0.9900 ?
C26 H26B 0.9900 ?
C27 C28 1.5210(17) ?
C27 H27A 0.9900 ?
C27 H27B 0.9900 ?
C28 C29 1.5300(17) ?
C28 H28A 0.9900 ?
C28 H28B 0.9900 ?
C29 C30 1.5388(16) ?
C29 H29A 0.9900 ?
C29 H29B 0.9900 ?
C30 C31 1.5139(16) ?
C30 H30 1.0000 ?
C32 C33 1.5026(18) ?
C32 H32A 0.9900 ?
C32 H32B 0.9900 ?
C33 C34 1.3887(18) ?
C33 C38 1.3948(17) ?
C34 C35 1.386(2) ?
C34 H34 0.9500 ?
C35 C36 1.382(2) ?
C35 H35 0.9500 ?
C36 C37 1.381(2) ?
C36 H36 0.9500 ?
C37 C38 1.389(2) ?
C37 H37 0.9500 ?
C38 H38 0.9500 ?

loop_
_geom_hbond_atom_site_label_D
_geom_hbond_atom_site_label_H
_geom_hbond_atom_site_label_A
_geom_hbond_distance_DH
_geom_hbond_distance_HA
_geom_hbond_distance_DA
_geom_hbond_angle_DHA
_geom_hbond_site_symmetry_A
N1 H1 O6 0.857(16) 2.080(16) 2.9173(13) 165.3(14) 3_545
N2 H2 O5 0.857(14) 2.002(15) 2.8549(13) 173.0(12) .
N3 H3 O2 0.864(14) 2.027(15) 2.8830(13) 171.1(12) .
N4 H4 O3 0.843(16) 1.971(16) 2.8111(13) 174.1(15) 2_565

loop_
_geom_torsion_atom_site_label_1
_geom_torsion_atom_site_label_2
_geom_torsion_atom_site_label_3
_geom_torsion_atom_site_label_4
_geom_torsion
C5 O1 C4 C3 63.14(13)
C5 O1 C4 C1 -62.05(13)
C5 O1 C4 C2 -179.71(10)
C6 N1 C5 O2 4.59(17)
C6 N1 C5 O1 -175.98(9)
C4 O1 C5 O2 0.74(16)
C4 O1 C5 N1 -178.69(9)
C5 N1 C6 C7 -173.53(10)
C5 N1 C6 C8 66.47(13)
C9 N2 C8 O3 1.12(16)
C9 N2 C8 C6 -176.33(9)
N1 C6 C8 O3 45.17(13)
C7 C6 C8 O3 -74.96(12)
N1 C6 C8 N2 -137.30(9)
C7 C6 C8 N2 102.57(11)
C8 N2 C9 C10 149.89(10)
C8 N2 C9 C12 -84.28(12)
N2 C9 C10 C11 -56.86(13)
C12 C9 C10 C11 176.19(10)
N2 C9 C12 C13 104.46(10)
C10 C9 C12 C13 -131.03(10)
N2 C9 C12 C17 -20.37(13)
C10 C9 C12 C17 104.14(11)
C17 C12 C13 C14 -57.14(12)
C9 C12 C13 C14 174.78(9)
C12 C13 C14 C15 56.09(14)
C13 C14 C15 C16 -54.67(14)
C14 C15 C16 C17 56.43(13)
C13 C12 C17 C18 177.99(9)
C9 C12 C17 C18 -56.13(12)
C13 C12 C17 C16 57.19(12)
C9 C12 C17 C16 -176.93(9)
C15 C16 C17 C18 178.82(10)
C15 C16 C17 C12 -58.17(12)
C19 N3 C18 O4 8.69(17)
C19 N3 C18 C17 -173.21(9)
C12 C17 C18 O4 -51.66(14)
C16 C17 C18 O4 70.03(13)
C12 C17 C18 N3 130.23(10)
C16 C17 C18 N3 -108.08(11)
C18 N3 C19 C20 -165.66(10)
C18 N3 C19 C21 73.86(13)
C22 N4 C21 O5 6.81(17)
C22 N4 C21 C19 -169.12(10)
N3 C19 C21 O5 30.29(15)
C20 C19 C21 O5 -90.54(13)
N3 C19 C21 N4 -153.67(10)
C20 C19 C21 N4 85.49(12)
C21 N4 C22 C23 138.64(11)
C21 N4 C22 C25 -93.73(12)
N4 C22 C23 C24 -57.60(12)
C25 C22 C23 C24 177.82(9)
N4 C22 C25 C26 -65.39(12)
C23 C22 C25 C26 58.50(12)
N4 C22 C25 C30 169.19(9)
C23 C22 C25 C30 -66.93(12)
C22 C25 C26 C27 174.58(9)
C30 C25 C26 C27 -58.39(12)
C25 C26 C27 C28 57.65(12)
C26 C27 C28 C29 -56.02(13)
C27 C28 C29 C30 55.19(13)
C28 C29 C30 C31 -178.99(9)
C28 C29 C30 C25 -55.85(12)
C26 C25 C30 C31 -178.56(9)
C22 C25 C30 C31 -51.25(12)
C26 C25 C30 C29 57.62(12)
C22 C25 C30 C29 -175.07(9)
C32 O7 C31 O6 -5.47(17)
C32 O7 C31 C30 173.72(10)
C29 C30 C31 O6 -124.49(12)
C25 C30 C31 O6 112.24(12)
C29 C30 C31 O7 56.33(12)
C25 C30 C31 O7 -66.94(11)
C31 O7 C32 C33 120.99(11)
O7 C32 C33 C34 -38.31(16)
O7 C32 C33 C38 144.40(11)
C38 C33 C34 C35 1.9(2)
C32 C33 C34 C35 -175.40(13)
C33 C34 C35 C36 -1.0(2)
C34 C35 C36 C37 -0.7(2)
C35 C36 C37 C38 1.4(2)
C36 C37 C38 C33 -0.5(2)
C34 C33 C38 C37 -1.2(2)
C32 C33 C38 C37 176.19(12)
